data_2102347
loop_
_publ_author_name
'Marsh, Richard E.'

_publ_section_title
;
 Space group <i>Cc</i>: an update
;
_journal_issue 2
_journal_name_full 'Acta Crystallographica Section B'
_journal_page_first 252
_journal_page_last 253
_journal_paper_doi 10.1107/S0108768104003878
_journal_volume 60
_journal_year 2004
_chemical_formula_moiety 'C16 H22 Cl2 Zr'
_chemical_formula_sum 'C16 H22 Cl2 Zr'
_space_group_crystal_system monoclinic
_space_group_IT_number 15
_space_group_name_Hall '-C 2yc'
_space_group_name_H-M_alt 'C 1 2/c 1'
_audit_creation_method CRYM
_cell_angle_alpha 90
_cell_angle_beta 122.49
_cell_angle_gamma 90
_cell_formula_units_Z 4
_cell_length_a 17.0630
_cell_length_b 6.8360
_cell_length_c 16.4920
_cell_volume 1622.588
_cod_data_source_file bk0142.cif
_cod_data_source_block HOBYAY
_cod_depositor_comments
;
 Updating space group information and adding the symmetry operation list.

 Antanas Vaitkus,
 2018-06-14

 Adding the _cell_formula_units_Z data item.

 Antanas Vaitkus,
 2017-08-05

  Added moiety chemical formula from Marsh (2004) paper.
  The summary chemical formula is calculated from moiety formula using
  AdHocParser
  (svn://www.crystallography.net/cod-tools/trunk/Formulae/AdHocParser.yp,
  revision 1441.)

  Andrius Merkys
  2013-11-11
;
_cod_original_sg_symbol_H-M C2/c
_cod_database_code 2102347

loop_
_space_group_symop_id
_space_group_symop_operation_xyz
1 x,y,z
2 -x,y,-z+1/2
3 -x,-y,-z
4 x,-y,z+1/2
5 x+1/2,y+1/2,z
6 -x+1/2,y+1/2,-z+1/2
7 -x+1/2,-y+1/2,-z
8 x+1/2,-y+1/2,z+1/2

loop_
_atom_site_label
_atom_site_type_symbol
_atom_site_fract_x
_atom_site_fract_y
_atom_site_fract_z
Zr1 Zr 0.00000 0.07201 0.25000
Cl1 Cl -0.04460 -0.16355 0.32990
C1 C 0.09635 0.26550 0.40400
C2 C 0.14350 0.08500 0.42350
C3 C 0.17500 0.06750 0.36150
C4 C 0.15150 0.23650 0.30450
C5 C 0.10200 0.35900 0.33100
C11 C 0.05700 0.35100 0.45900
C12 C 0.16300 -0.05300 0.50300
C13 C 0.17950 0.28700 0.23400
H1 H 0.21525 -0.03540 0.36360
H2 H 0.08490 0.49530 0.31035
H5 H 0.04040 0.26535 0.48685
H6 H 0.01080 0.42290 0.42480
H7 H 0.09855 0.42320 0.50650
H8 H 0.11990 -0.05265 0.51785
H9 H 0.21215 -0.02040 0.55380
H10 H 0.16635 -0.17255 0.49230
H11 H 0.18615 0.18510 0.20505
H12 H 0.14285 0.35850 0.18665
H13 H 0.23160 0.34040 0.26255
